data_7239554
loop_
_publ_author_name
'Chand, Deepak'
'Parrish, Damon A.'
'Shreeve, Jean'ne M.'

_publ_section_title
;
 Di(1H-tetrazol-5-yl)methanone oxime and
 5,5&#x2032;-(hydrazonomethylene)bis(1H-tetrazole) and their salts: a
 family of highly useful new tetrazoles and energetic materials
;
_journal_issue 48
_journal_name_full 'Journal of Materials Chemistry A'
_journal_page_first 15383
_journal_paper_doi 10.1039/c3ta13425c
_journal_volume 1
_journal_year 2013
_chemical_formula_moiety 'C3 H4 N10, H2 O1'
_chemical_formula_sum 'C3 H6 N10 O'
_chemical_formula_weight 198.18
_chemical_name_systematic
; 
 5,5'-(hydrazonomethylene)bis(1H-tetrazole) hydrate 
;
_space_group_IT_number 14
_space_group_name_Hall '-P 2ybc'
_space_group_name_H-M_alt 'P 1 21/c 1'
_symmetry_cell_setting monoclinic
_symmetry_space_group_name_H-M 'P 1 21/c 1'
_atom_sites_solution_hydrogens geom
_atom_sites_solution_primary direct
_atom_sites_solution_secondary difmap
_audit_creation_date 2013-05-24
_audit_creation_method 'from SHELXTL CIF, local template and enCIFer'
_cell_angle_alpha 90.00
_cell_angle_beta 101.975(2)
_cell_angle_gamma 90.00
_cell_formula_units_Z 4
_cell_length_a 4.7217(4)
_cell_length_b 16.4748(14)
_cell_length_c 10.3658(9)
_cell_measurement_temperature 150(2)
_cell_volume 788.80(12)
_computing_cell_refinement 'Bruker APEX2 v2010.3-0 (Bruker, 2009)'
_computing_data_collection 'Bruker APEX2 v2010.3-0 (Bruker, 2009)'
_computing_data_reduction
;
Bruker SAINT v7.68A (Bruker, 2009), Bruker XPREP v2008/2 (Bruker, 2008)
;
_computing_molecular_graphics 'Bruker SHELXTL v2008/4 (Bruker, 2008)'
_computing_publication_material 'Bruker SHELXTL v2008/4 (Bruker, 2008)'
_computing_structure_refinement 'Bruker SHELXTL v2008/4 (Bruker, 2008)'
_computing_structure_solution 'Bruker SHELXTL v2008/4 (Bruker, 2008)'
_diffrn_ambient_temperature 150(2)
_diffrn_measured_fraction_theta_full 0.988
_diffrn_measured_fraction_theta_max 0.988
_diffrn_measurement_device_type 'Bruker SMART APEX II CCD'
_diffrn_measurement_method '\w scans'
_diffrn_radiation_monochromator graphite
_diffrn_radiation_source 'fine focus sealed tube'
_diffrn_radiation_type MoK\a
_diffrn_radiation_wavelength 0.71073
_diffrn_reflns_av_R_equivalents 0.0209
_diffrn_reflns_av_sigmaI/netI 0.0151
_diffrn_reflns_limit_h_max 5
_diffrn_reflns_limit_h_min -5
_diffrn_reflns_limit_k_max 20
_diffrn_reflns_limit_k_min -20
_diffrn_reflns_limit_l_max 12
_diffrn_reflns_limit_l_min -12
_diffrn_reflns_number 7413
_diffrn_reflns_theta_full 26.49
_diffrn_reflns_theta_max 26.49
_diffrn_reflns_theta_min 2.36
_exptl_absorpt_coefficient_mu 0.135
_exptl_absorpt_correction_T_max 0.9840
_exptl_absorpt_correction_T_min 0.9800
_exptl_absorpt_correction_type multi-scan
_exptl_absorpt_process_details 'SADABS v2008/1 (Bruker, 2008)'
_exptl_crystal_colour colorless
_exptl_crystal_density_diffrn 1.669
_exptl_crystal_density_method 'not measured'
_exptl_crystal_description prism
_exptl_crystal_F_000 408
_exptl_crystal_size_max 0.15
_exptl_crystal_size_mid 0.15
_exptl_crystal_size_min 0.12
_refine_diff_density_max 0.431
_refine_diff_density_min -0.391
_refine_diff_density_rms 0.049
_refine_ls_extinction_coef 0.0033(11)
_refine_ls_extinction_expression Fc^*^=kFc[1+0.001xFc^2^\l^3^/sin(2\q)]^-1/4^
_refine_ls_extinction_method SHELXL
_refine_ls_goodness_of_fit_ref 1.062
_refine_ls_hydrogen_treatment mixed
_refine_ls_matrix_type full
_refine_ls_number_parameters 134
_refine_ls_number_reflns 1611
_refine_ls_number_restraints 2
_refine_ls_restrained_S_all 1.061
_refine_ls_R_factor_all 0.0367
_refine_ls_R_factor_gt 0.0334
_refine_ls_shift/su_max 0.000
_refine_ls_shift/su_mean 0.000
_refine_ls_structure_factor_coef Fsqd
_refine_ls_weighting_details 'calc w=1/[\s^2^(Fo^2^)+(0.0455P)^2^+0.4147P] where P=(Fo^2^+2Fc^2^)/3'
_refine_ls_weighting_scheme calc
_refine_ls_wR_factor_gt 0.0871
_refine_ls_wR_factor_ref 0.0898
_reflns_number_gt 1488
_reflns_number_total 1611
_reflns_threshold_expression I>2\s(I)
_cod_data_source_file c3ta13425c.txt
_cod_data_source_block shrv241
_cod_depositor_comments
;
The following automatic conversions were performed:

data item '_symmetry_cell_setting' value 'Monoclinic' was changed to
'monoclinic' in accordance with the
/home/saulius/struct/COD-crude-data/automatic-downloads/DataCite-retrospective/RSC/depositions/lib/dictionaries/cif_core.dic
dictionary named 'cif_core.dic' version 2.4.2 last updated on
2011-04-26.

Automatic conversion script
Id: cif_fix_values 6909 2019-04-08 15:41:33Z antanas 
;
_cod_original_sg_symbol_H-M P2(1)/c
_cod_original_formula_sum 'C3 H6 N10 O1'
_cod_database_code 7239554

loop_
_symmetry_equiv_pos_as_xyz
'x, y, z'
'-x, y+1/2, -z+1/2'
'-x, -y, -z'
'x, -y-1/2, z-1/2'

loop_
_atom_site_label
_atom_site_type_symbol
_atom_site_fract_x
_atom_site_fract_y
_atom_site_fract_z
_atom_site_U_iso_or_equiv
_atom_site_adp_type
_atom_site_occupancy
_atom_site_symmetry_multiplicity
_atom_site_calc_flag
_atom_site_refinement_flags
C1 C 0.4077(3) 0.63052(8) 0.30354(12) 0.0149(3) Uani 1 1 d .
C2 C 0.2736(3) 0.69099(8) 0.37453(13) 0.0152(3) Uani 1 1 d .
N3 N 0.2976(2) 0.77083(7) 0.36122(11) 0.0179(3) Uani 1 1 d .
N4 N 0.1376(3) 0.80462(7) 0.44181(12) 0.0188(3) Uani 1 1 d .
N5 N 0.0216(3) 0.74907(7) 0.50280(11) 0.0181(3) Uani 1 1 d .
N6 N 0.1054(2) 0.67745(7) 0.46250(11) 0.0157(3) Uani 1 1 d .
H6 H 0.0584 0.6295 0.4891 0.019 Uiso 1 1 calc R
C7 C 0.3539(3) 0.54497(8) 0.32437(12) 0.0154(3) Uani 1 1 d .
N8 N 0.1790(3) 0.51699(6) 0.39829(12) 0.0183(3) Uani 1 1 d .
N9 N 0.1949(3) 0.43477(7) 0.39080(11) 0.0198(3) Uani 1 1 d .
N10 N 0.3704(3) 0.41289(7) 0.31588(11) 0.0200(3) Uani 1 1 d .
N11 N 0.4730(3) 0.48200(6) 0.27361(11) 0.0171(3) Uani 1 1 d .
H11 H 0.5975 0.4852 0.2213 0.021 Uiso 1 1 calc R
N12 N 0.5759(2) 0.64679(7) 0.22118(11) 0.0166(3) Uani 1 1 d .
N13 N 0.6408(2) 0.72185(7) 0.19662(11) 0.0180(3) Uani 1 1 d .
H13A H 0.5709 0.7623 0.2358 0.022 Uiso 1 1 calc R
H13B H 0.7542 0.7317 0.1410 0.022 Uiso 1 1 calc R
O1S O 0.2207(2) 0.52708(6) 0.93348(11) 0.0244(3) Uani 1 1 d D
H1SA H 0.195(4) 0.5758(2) 0.9425(19) 0.037 Uiso 1 1 d D
H1SB H 0.368(2) 0.5091(12) 0.9810(16) 0.037 Uiso 1 1 d D

loop_
_atom_site_aniso_label
_atom_site_aniso_U_11
_atom_site_aniso_U_22
_atom_site_aniso_U_33
_atom_site_aniso_U_23
_atom_site_aniso_U_13
_atom_site_aniso_U_12
C1 0.0169(6) 0.0129(6) 0.0162(6) 0.0003(5) 0.0063(5) -0.0002(5)
C2 0.0154(6) 0.0155(6) 0.0154(6) 0.0000(5) 0.0048(5) -0.0010(5)
N3 0.0210(6) 0.0139(6) 0.0208(6) 0.0000(4) 0.0091(5) -0.0006(4)
N4 0.0216(6) 0.0154(6) 0.0216(6) -0.0008(4) 0.0094(5) -0.0005(4)
N5 0.0206(6) 0.0150(5) 0.0204(6) -0.0007(4) 0.0082(5) 0.0010(4)
N6 0.0190(6) 0.0120(5) 0.0181(6) 0.0000(4) 0.0082(4) -0.0007(4)
C7 0.0173(6) 0.0138(6) 0.0158(6) 0.0000(5) 0.0049(5) 0.0003(5)
N8 0.0236(6) 0.0120(6) 0.0219(6) 0.0011(4) 0.0104(5) -0.0014(4)
N9 0.0250(6) 0.0142(6) 0.0223(6) 0.0004(4) 0.0098(5) -0.0014(4)
N10 0.0249(6) 0.0143(6) 0.0227(6) 0.0007(4) 0.0093(5) -0.0007(5)
N11 0.0210(6) 0.0127(5) 0.0201(6) 0.0006(4) 0.0098(5) -0.0006(4)
N12 0.0178(6) 0.0158(6) 0.0174(5) 0.0014(4) 0.0061(4) -0.0004(4)
N13 0.0218(6) 0.0148(6) 0.0206(6) 0.0018(4) 0.0114(5) -0.0027(4)
O1S 0.0313(6) 0.0142(5) 0.0305(6) 0.0019(4) 0.0126(5) 0.0041(4)

loop_
_atom_type_symbol
_atom_type_description
_atom_type_scat_dispersion_real
_atom_type_scat_dispersion_imag
_atom_type_scat_source
C C 0.0033 0.0016 'International Tables Vol C Tables 4.2.6.8 and 6.1.1.4'
H H 0.0000 0.0000 'International Tables Vol C Tables 4.2.6.8 and 6.1.1.4'
N N 0.0061 0.0033 'International Tables Vol C Tables 4.2.6.8 and 6.1.1.4'
O O 0.0106 0.0060 'International Tables Vol C Tables 4.2.6.8 and 6.1.1.4'

loop_
_geom_angle_atom_site_label_1
_geom_angle_atom_site_label_2
_geom_angle_atom_site_label_3
_geom_angle
N12 C1 C7 116.30(12)
N12 C1 C2 125.09(12)
C7 C1 C2 118.60(12)
N3 C2 N6 108.00(11)
N3 C2 C1 124.61(12)
N6 C2 C1 127.39(12)
C2 N3 N4 105.78(11)
N5 N4 N3 110.86(11)
N4 N5 N6 106.74(11)
N5 N6 C2 108.63(11)
N5 N6 H6 125.7
C2 N6 H6 125.7
N8 C7 N11 108.77(12)
N8 C7 C1 124.98(12)
N11 C7 C1 126.26(12)
C7 N8 N9 105.42(11)
N10 N9 N8 111.13(11)
N9 N10 N11 106.10(11)
C7 N11 N10 108.59(11)
C7 N11 H11 125.7
N10 N11 H11 125.7
C1 N12 N13 121.16(11)
N12 N13 H13A 120.0
N12 N13 H13B 120.0
H13A N13 H13B 120.0
H1SA O1S H1SB 114(2)

loop_
_geom_bond_atom_site_label_1
_geom_bond_atom_site_label_2
_geom_bond_distance
C1 N12 1.3085(17)
C1 C7 1.4562(18)
C1 C2 1.4588(18)
C2 N3 1.3299(17)
C2 N6 1.3462(17)
N3 N4 1.3564(16)
N4 N5 1.2965(16)
N5 N6 1.3386(15)
N6 H6 0.8800
C7 N8 1.3207(17)
C7 N11 1.3387(17)
N8 N9 1.3596(16)
N9 N10 1.2986(16)
N10 N11 1.3457(15)
N11 H11 0.8800
N12 N13 1.3116(15)
N13 H13A 0.8800
N13 H13B 0.8800
O1S H1SA 0.82000(18)
O1S H1SB 0.82000(12)

loop_
_geom_hbond_atom_site_label_D
_geom_hbond_atom_site_label_H
_geom_hbond_atom_site_label_A
_geom_hbond_distance_DH
_geom_hbond_distance_HA
_geom_hbond_distance_DA
_geom_hbond_angle_DHA
_geom_hbond_site_symmetry_A
N6 H6 N9 0.88 2.17 2.9389(16) 145.2 3_566
N11 H11 O1S 0.88 1.98 2.8302(16) 161.7 3_666
N13 H13A N3 0.88 2.02 2.7084(16) 134.5 .
N13 H13B N5 0.88 2.12 3.0000(16) 177.6 4_675
O1S H1SA N4 0.82 1.988(3) 2.8041(15) 173.1(19) 4_576
O1S H1SB O1S 0.82 2.049(5) 2.854(2) 167(2) 3_667

loop_
_geom_torsion_atom_site_label_1
_geom_torsion_atom_site_label_2
_geom_torsion_atom_site_label_3
_geom_torsion_atom_site_label_4
_geom_torsion
N12 C1 C2 N3 2.3(2)
C7 C1 C2 N3 -177.72(12)
N12 C1 C2 N6 -178.20(13)
C7 C1 C2 N6 1.7(2)
N6 C2 N3 N4 -0.69(14)
C1 C2 N3 N4 178.85(12)
C2 N3 N4 N5 0.40(14)
N3 N4 N5 N6 0.06(14)
N4 N5 N6 C2 -0.49(14)
N3 C2 N6 N5 0.75(15)
C1 C2 N6 N5 -178.78(12)
N12 C1 C7 N8 -176.36(12)
C2 C1 C7 N8 3.7(2)
N12 C1 C7 N11 4.2(2)
C2 C1 C7 N11 -175.72(12)
N11 C7 N8 N9 -0.09(14)
C1 C7 N8 N9 -179.59(12)
C7 N8 N9 N10 -0.11(15)
N8 N9 N10 N11 0.25(15)
N8 C7 N11 N10 0.25(15)
C1 C7 N11 N10 179.74(12)
N9 N10 N11 C7 -0.30(14)
C7 C1 N12 N13 -179.21(11)
C2 C1 N12 N13 0.7(2)
